data_2201482
loop_
_publ_author_name
'Cherouana, Aouatef'
'Benali-Cherif, Nourredine'
'Bendjeddou, Lamia'
'Merazig, Hocine'

_publ_section_title
;
 Diglycinium sulfate
;
_journal_issue 12
_journal_name_full 'Acta Crystallographica Section E'
_journal_page_first o1351
_journal_page_last o1353
_journal_paper_doi 10.1107/S1600536802019785
_journal_volume 58
_journal_year 2002
_chemical_formula_iupac '2C2 H6 N O2 +, S O4 2-'
_chemical_formula_moiety '2C2 H6 N1 O2, O4 S'
_chemical_formula_structural 'C4 H12 N2 O8 S1'
_chemical_formula_sum 'C4 H12 N2 O8 S'
_chemical_formula_weight 248.23
_chemical_name_common 'Diglycinium sulfate'
_space_group_IT_number 61
_symmetry_cell_setting orthorhombic
_symmetry_space_group_name_Hall '-P 2ac 2ab'
_symmetry_space_group_name_H-M 'P b c a'
_atom_sites_solution_hydrogens difmap
_atom_sites_solution_primary direct
_atom_sites_solution_secondary difmap
_cell_angle_alpha 90.000(3)
_cell_angle_beta 90.000(2)
_cell_angle_gamma 90.000(2)
_cell_formula_units_Z 8
_cell_length_a 8.9350(4)
_cell_length_b 10.2770(3)
_cell_length_c 21.7640(3)
_cell_measurement_reflns_used 12129
_cell_measurement_temperature 293(2)
_cell_measurement_theta_max 26.37
_cell_measurement_theta_min 3.55
_cell_volume 1998.48(11)
_computing_cell_refinement 'DENZO and SCALEPACK (Otwinowski & Minor, 1997)'
_computing_data_collection 'KappaCCD Reference Manual (Nonius, 1998)'
_computing_data_reduction 'DENZO and SCALEPACK'
_computing_molecular_graphics 'ORTEP-3 (Farrujia, 1997) and PLUTON (Spek, 1990)'
_computing_publication_material 'WinGX (Farrugia, 1999)'
_computing_structure_refinement 'SHELXL97 (Sheldrick, 1997)'
_computing_structure_solution 'SIR92 (Altomare et al, 1993)'
_diffrn_ambient_temperature 293(2)
_diffrn_measured_fraction_theta_full 0.981
_diffrn_measured_fraction_theta_max 0.981
_diffrn_measurement_device 'Nonius KappaCCD'
_diffrn_measurement_method \f
_diffrn_radiation_monochromator graphite
_diffrn_radiation_source 'fine-focus sealed tube'
_diffrn_radiation_type MoK\a
_diffrn_radiation_wavelength 0.71073
_diffrn_reflns_av_R_equivalents 0.0923
_diffrn_reflns_av_sigmaI/netI 0.0437
_diffrn_reflns_limit_h_max 11
_diffrn_reflns_limit_h_min -11
_diffrn_reflns_limit_k_max 12
_diffrn_reflns_limit_k_min -12
_diffrn_reflns_limit_l_max 25
_diffrn_reflns_limit_l_min -27
_diffrn_reflns_number 12129
_diffrn_reflns_theta_full 26.37
_diffrn_reflns_theta_max 26.37
_diffrn_reflns_theta_min 3.16
_diffrn_standards_decay_% 0.0
_exptl_absorpt_coefficient_mu 0.354
_exptl_absorpt_correction_type none
_exptl_crystal_colour colorless
_exptl_crystal_density_diffrn 1.65
_exptl_crystal_density_method 'not measured'
_exptl_crystal_description prism
_exptl_crystal_F_000 1040
_exptl_crystal_size_max 0.5
_exptl_crystal_size_mid 0.4
_exptl_crystal_size_min 0.3
_refine_diff_density_max 0.254
_refine_diff_density_min -0.379
_refine_ls_extinction_method none
_refine_ls_goodness_of_fit_ref 1.097
_refine_ls_hydrogen_treatment mixed
_refine_ls_matrix_type full
_refine_ls_number_parameters 164
_refine_ls_number_reflns 1997
_refine_ls_number_restraints 24
_refine_ls_restrained_S_all 1.091
_refine_ls_R_factor_all 0.0368
_refine_ls_R_factor_gt 0.0341
_refine_ls_shift/su_max 0.001
_refine_ls_structure_factor_coef Fsqd
_refine_ls_weighting_details 'calc w = 1/[\s^2^(Fo^2^)+(0.0331P)^2^+0.3591P] where P = (Fo^2^+2Fc^2^)/3'
_refine_ls_weighting_scheme calc
_refine_ls_wR_factor_gt 0.0975
_refine_ls_wR_factor_ref 0.0975
_reflns_number_gt 1844
_reflns_number_total 1997
_reflns_threshold_expression I>2\s(I)
_cod_data_source_file dn6041.cif
_cod_data_source_block DGS
_cod_database_code 2201482
_cod_database_fobs_code 2201482

loop_
_symmetry_equiv_pos_as_xyz
'x, y, z'
'-x+1/2, -y, z+1/2'
'x+1/2, -y+1/2, -z'
'-x, y+1/2, -z+1/2'
'-x, -y, -z'
'x-1/2, y, -z-1/2'
'-x-1/2, y-1/2, z'
'x, -y-1/2, z-1/2'

loop_
_atom_site_label
_atom_site_fract_x
_atom_site_fract_y
_atom_site_fract_z
_atom_site_U_iso_or_equiv
_atom_site_adp_type
_atom_site_calc_flag
_atom_site_refinement_flags
_atom_site_occupancy
_atom_site_disorder_assembly
_atom_site_disorder_group
_atom_site_type_symbol
S -0.10690(4) 0.55788(4) 0.663471(17) 0.02355(15) Uani d . 1 . . S
O2A 0.21628(14) -0.03292(11) 0.51481(6) 0.0326(3) Uani d . 1 . . O
O1 -0.00956(16) 0.48644(12) 0.62094(6) 0.0415(3) Uani d . 1 . . O
O3 -0.08780(14) 0.50816(11) 0.72625(6) 0.0333(3) Uani d . 1 . . O
O1A 0.38658(14) 0.12148(13) 0.53549(7) 0.0409(3) Uani d . 1 . . O
H1A 0.4201 0.0666 0.5591 0.061 Uiso calc R 1 . . H
O2 -0.07143(15) 0.69813(12) 0.66235(6) 0.0357(3) Uani d . 1 . . O
O4 -0.26467(14) 0.53943(13) 0.64542(7) 0.0414(3) Uani d . 1 . . O
N1A 0.07072(16) 0.12375(13) 0.43269(7) 0.0297(3) Uani d . 1 . . N
H6A 0.0957 0.0487 0.4150 0.045 Uiso calc R 1 . . H
H4A 0.0430 0.1804 0.4039 0.045 Uiso calc R 1 . . H
H5A -0.0048 0.1107 0.4586 0.045 Uiso calc R 1 . . H
N1B 0.16743(16) 0.34925(14) 0.73588(7) 0.0321(3) Uani d . 1 B . N
H6B 0.0914 0.4030 0.7285 0.048 Uiso calc R 1 . . H
H5B 0.2471 0.3951 0.7474 0.048 Uiso calc R 1 . . H
H4B 0.1423 0.2941 0.7657 0.048 Uiso calc R 1 . . H
C2B 0.2030(2) 0.2758(2) 0.67961(10) 0.0431(5) Uani d D 1 . . C
H3B 0.2964 0.2293 0.6855 0.052 Uiso calc R 1 A 1 H
H2B 0.2165 0.3361 0.6458 0.052 Uiso calc R 1 A 1 H
C1AB 0.0806(9) 0.1794(8) 0.6633(4) 0.034(2) Uani d PDU 0.50 B 1 C
O21B 0.1050(6) 0.0918(5) 0.6278(3) 0.0689(16) Uani d PDU 0.50 B 1 O
O1B -0.05002(14) 0.21073(12) 0.68600(6) 0.0338(3) Uani d D 1 . . O
C1BB 0.0690(9) 0.2089(8) 0.6509(4) 0.0335(19) Uani d PDU 0.50 B 2 C
O22B 0.0744(6) 0.1476(6) 0.6040(2) 0.0689(15) Uani d PDU 0.50 B 2 O
C1A 0.26723(18) 0.07554(15) 0.50827(7) 0.0274(3) Uani d . 1 . . C
C2A 0.1997(2) 0.17554(16) 0.46640(8) 0.0352(4) Uani d . 1 . . C
H2A 0.2748 0.2048 0.4373 0.042 Uiso calc R 1 . . H
H3A 0.1682 0.2501 0.4905 0.042 Uiso calc R 1 . . H
H1B -0.119(3) 0.158(3) 0.6712(13) 0.067(8) Uiso d . 1 . . H

loop_
_atom_site_aniso_label
_atom_site_aniso_U_11
_atom_site_aniso_U_22
_atom_site_aniso_U_33
_atom_site_aniso_U_12
_atom_site_aniso_U_13
_atom_site_aniso_U_23
S 0.0196(2) 0.0202(2) 0.0309(2) 0.00172(13) 0.00215(14) 0.00150(13)
O2A 0.0360(7) 0.0215(5) 0.0402(6) -0.0011(5) -0.0020(5) 0.0008(5)
O1 0.0424(7) 0.0317(6) 0.0505(8) 0.0098(6) 0.0231(6) 0.0052(5)
O3 0.0367(7) 0.0295(6) 0.0338(6) -0.0024(5) -0.0003(5) 0.0058(5)
O1A 0.0378(7) 0.0370(7) 0.0479(8) -0.0103(5) -0.0159(6) 0.0112(6)
O2 0.0425(7) 0.0210(6) 0.0437(7) -0.0031(5) 0.0003(5) 0.0053(5)
O4 0.0243(6) 0.0425(7) 0.0575(8) 0.0043(5) -0.0109(6) -0.0169(6)
N1A 0.0306(7) 0.0241(6) 0.0344(7) 0.0017(5) -0.0032(6) 0.0016(5)
N1B 0.0244(7) 0.0291(7) 0.0427(8) -0.0014(6) -0.0085(6) -0.0009(6)
C2B 0.0225(8) 0.0464(11) 0.0603(12) -0.0021(7) 0.0043(8) -0.0162(9)
C1AB 0.033(3) 0.034(4) 0.035(3) -0.006(2) 0.006(2) -0.005(3)
O21B 0.045(3) 0.081(4) 0.081(4) -0.013(2) 0.019(2) -0.052(3)
O1B 0.0255(6) 0.0334(6) 0.0426(7) -0.0030(5) 0.0015(5) -0.0071(5)
C1BB 0.030(2) 0.030(3) 0.040(4) 0.000(2) 0.006(2) -0.007(3)
O22B 0.047(3) 0.088(4) 0.072(3) -0.017(3) 0.022(2) -0.048(3)
C1A 0.0276(8) 0.0250(7) 0.0296(7) -0.0003(6) 0.0008(6) -0.0010(6)
C2A 0.0399(9) 0.0246(8) 0.0411(9) -0.0057(7) -0.0111(8) 0.0053(7)

loop_
_atom_type_symbol
_atom_type_description
_atom_type_scat_dispersion_real
_atom_type_scat_dispersion_imag
_atom_type_scat_source
C C 0.0033 0.0016 'International Tables Vol C Tables 4.2.6.8 and 6.1.1.4'
H H 0 0 'International Tables Vol C Tables 4.2.6.8 and 6.1.1.4'
N N 0.0061 0.0033 'International Tables Vol C Tables 4.2.6.8 and 6.1.1.4'
O O 0.0106 0.006 'International Tables Vol C Tables 4.2.6.8 and 6.1.1.4'
S S 0.1246 0.1234 'International Tables Vol C Tables 4.2.6.8 and 6.1.1.4'

loop_
_geom_angle_atom_site_label_1
_geom_angle_atom_site_label_2
_geom_angle_atom_site_label_3
_geom_angle
O1 S O3 110.12(7)
O1 S O4 109.52(8)
O3 S O4 108.30(8)
O1 S O2 110.55(8)
O3 S O2 109.28(7)
O4 S O2 109.04(8)
N1B C2B C1BB 113.9(3)
N1B C2B C1AB 111.9(3)
C1BB C2B C1AB 15.9(5)
O21B C1AB O1B 125.9(7)
O21B C1AB C2B 120.4(7)
O1B C1AB C2B 113.3(6)
C1AB O1B C1BB 18.4(6)
O22B C1BB O1B 122.4(7)
O22B C1BB C2B 123.9(7)
O1B C1BB C2B 113.3(6)
O2A C1A O1A 125.78(15)
O2A C1A C2A 123.36(15)
O1A C1A C2A 110.85(14)
N1A C2A C1A 111.81(13)

loop_
_geom_bond_atom_site_label_1
_geom_bond_atom_site_label_2
_geom_bond_site_symmetry_2
_geom_bond_distance
_geom_bond_publ_flag
S O1 . 1.4670(12) ?
S O3 . 1.4686(12) ?
S O4 . 1.4756(13) ?
S O2 . 1.4761(12) ?
O2A C1A . 1.212(2) ?
O1A C1A . 1.308(2) ?
N1A C2A . 1.466(2) ?
N1B C2B . 1.474(2) ?
C2B C1BB . 1.515(8) ?
C2B C1AB . 1.517(8) ?
C1AB O21B . 1.207(8) ?
C1AB O1B . 1.307(8) ?
O1B C1BB . 1.310(8) ?
C1BB O22B . 1.201(8) ?
C1A C2A . 1.500(2) ?

loop_
_geom_hbond_atom_site_label_D
_geom_hbond_atom_site_label_H
_geom_hbond_atom_site_label_A
_geom_hbond_site_symmetry_A
_geom_hbond_distance_DH
_geom_hbond_distance_HA
_geom_hbond_distance_DA
_geom_hbond_angle_DHA
O1A H1A O1 7_655 0.82 1.77 2.567(2) 164
O1B H1B O4 7 0.88(3) 1.70(3) 2.573(2) 172(3)
N1A H4A O2 5_566 0.89 1.92 2.762(2) 156
N1B H4B O2 4_546 0.89 1.96 2.838(2) 170
N1A H5A O2A 5_556 0.89 2.13 2.958(2) 154
N1B H5B O3 6_657 0.89 1.96 2.851(2) 175
N1A H6A O21B 5_556 0.89 2.48 3.018(5) 119
N1A H6A O22B 5_556 0.89 2.56 3.177(6) 127
N1A H6A O4 3_556 0.89 2.03 2.805(2) 145
N1B H6B O3 . 0.89 1.93 2.813(2) 170
C2A H3A O2A 7_665 0.97 2.51 3.264(2) 134
